data_1519907
loop_
_publ_author_name
'Callear, Samantha K.'
'Hursthouse, Michael B.'

_publ_section_title
;
 1,1,3,3-Tetramethylbutylammonium aniline-2-sulphonate
;
_journal_name_full 'Crystal Structure Report Archive'
_journal_page_first 575
_journal_year 2008
_chemical_formula_sum 'C14 H26 N2 O3 S'
_chemical_formula_weight 302.43
_chemical_name_systematic
;
1,1,3,3-Tetramethylbutylammonium aniline-2-sulphonate
;
_space_group_IT_number 2
_symmetry_cell_setting triclinic
_symmetry_space_group_name_Hall '-P 1'
_symmetry_space_group_name_H-M 'P -1'
_atom_sites_solution_hydrogens geom
_atom_sites_solution_primary direct
_atom_sites_solution_secondary difmap
_cell_angle_alpha 76.199(19)
_cell_angle_beta 74.813(13)
_cell_angle_gamma 89.758(17)
_cell_formula_units_Z 4
_cell_length_a 9.300(2)
_cell_length_b 11.925(3)
_cell_length_c 15.450(4)
_cell_measurement_reflns_used 4166
_cell_measurement_temperature 120(2)
_cell_measurement_theta_max 27.48
_cell_measurement_theta_min 2.91
_cell_volume 1602.8(7)
_computing_cell_refinement 'DENZO (Otwinowski & Minor, 1997) & COLLECT (Hooft, R.W.W., 1998)'
_computing_data_collection 'COLLECT (Hooft, R.W.W., 1998)'
_computing_data_reduction 'DENZO (Otwinowski & Minor, 1997) & COLLECT (Hooft, R.W.W., 1998)'
_computing_structure_refinement 'SHELXL-97 (Sheldrick, 1997)'
_diffrn_ambient_temperature 120(2)
_diffrn_detector_area_resol_mean 9.091
_diffrn_measured_fraction_theta_full 0.967
_diffrn_measured_fraction_theta_max 0.967
_diffrn_measurement_device_type 'Bruker-Nonius 95mm CCD camera on \k-goniostat'
_diffrn_measurement_method '\f & \w scans'
_diffrn_radiation_monochromator '10cm confocal mirrors'
_diffrn_radiation_source 'Bruker-Nonius FR591 rotating anode'
_diffrn_radiation_type MoK\a
_diffrn_radiation_wavelength 0.71073
_diffrn_reflns_av_R_equivalents 0.2315
_diffrn_reflns_av_sigmaI/netI 0.3039
_diffrn_reflns_limit_h_max 12
_diffrn_reflns_limit_h_min -12
_diffrn_reflns_limit_k_max 15
_diffrn_reflns_limit_k_min -15
_diffrn_reflns_limit_l_max 19
_diffrn_reflns_limit_l_min -19
_diffrn_reflns_number 24447
_diffrn_reflns_theta_full 27.47
_diffrn_reflns_theta_max 27.47
_diffrn_reflns_theta_min 2.93
_exptl_absorpt_coefficient_mu 0.211
_exptl_absorpt_correction_T_max 0.9937
_exptl_absorpt_correction_T_min 0.9610
_exptl_absorpt_correction_type multi-scan
_exptl_absorpt_process_details 'SADABS V2.10 (Sheldrick, G.M., 2003)'
_exptl_crystal_colour colourless
_exptl_crystal_density_diffrn 1.253
_exptl_crystal_density_method 'not measured'
_exptl_crystal_description block
_exptl_crystal_F_000 656
_exptl_crystal_size_max 0.19
_exptl_crystal_size_mid 0.13
_exptl_crystal_size_min 0.03
_refine_diff_density_max 0.486
_refine_diff_density_min -0.413
_refine_diff_density_rms 0.101
_refine_ls_extinction_method none
_refine_ls_goodness_of_fit_ref 1.153
_refine_ls_hydrogen_treatment constr
_refine_ls_matrix_type full
_refine_ls_number_parameters 373
_refine_ls_number_reflns 7102
_refine_ls_number_restraints 0
_refine_ls_restrained_S_all 1.153
_refine_ls_R_factor_all 0.3758
_refine_ls_R_factor_gt 0.2106
_refine_ls_shift/su_max 0.000
_refine_ls_shift/su_mean 0.000
_refine_ls_structure_factor_coef Fsqd
_refine_ls_weighting_details 'calc w=1/[\s^2^(Fo^2^)+(0.0000P)^2^+16.8167P] where P=(Fo^2^+2Fc^2^)/3'
_refine_ls_weighting_scheme calc
_refine_ls_wR_factor_gt 0.2966
_refine_ls_wR_factor_ref 0.3708
_reflns_number_gt 2916
_reflns_number_total 7102
_reflns_threshold_expression >2sigma(I)
_cod_data_source_file eCrystal-575.cif
_cod_data_source_block 06skc0071p-1
_cod_depositor_comments
;
Citation :
Callear, Samantha K. and Hursthouse, Michael B. (2008) 
University of Southampton, Crystal Structure Report Archive. 
(doi:10.5258/ecrystals/575)

More at:
http://ecrystals.chem.soton.ac.uk/575/
;
_cod_original_cell_volume 1602.7(7)
_cod_original_sg_symbol_H-M P-1
_cod_database_code 1519907

loop_
_symmetry_equiv_pos_as_xyz
'x, y, z'
'-x, -y, -z'

loop_
_atom_site_label
_atom_site_type_symbol
_atom_site_fract_x
_atom_site_fract_y
_atom_site_fract_z
_atom_site_U_iso_or_equiv
_atom_site_adp_type
_atom_site_occupancy
_atom_site_symmetry_multiplicity
_atom_site_calc_flag
_atom_site_refinement_flags
_atom_site_disorder_assembly
_atom_site_disorder_group
C1 C -0.2139(13) 0.0634(11) 0.6957(10) 0.048(3) Uani 1 1 d . . .
C2 C -0.2458(12) -0.0561(9) 0.7163(9) 0.042(3) Uani 1 1 d . . .
C3 C -0.3116(13) -0.1194(10) 0.8049(9) 0.043(3) Uani 1 1 d . . .
H3 H -0.3268 -0.2011 0.8178 0.052 Uiso 1 1 calc R . .
C4 C -0.3561(12) -0.0616(10) 0.8760(9) 0.047(3) Uani 1 1 d . . .
H4 H -0.4063 -0.1034 0.9370 0.056 Uiso 1 1 calc R . .
C5 C -0.3264(12) 0.0553(11) 0.8567(9) 0.046(3) Uani 1 1 d . . .
H5 H -0.3541 0.0936 0.9054 0.055 Uiso 1 1 calc R . .
C6 C -0.2588(13) 0.1181(11) 0.7700(10) 0.048(3) Uani 1 1 d . . .
H6 H -0.2413 0.1993 0.7588 0.057 Uiso 1 1 calc R . .
N1 N -0.1414(11) 0.1285(8) 0.6078(7) 0.048(3) Uani 1 1 d . . .
H1A H -0.1132 0.0948 0.5617 0.057 Uiso 1 1 calc R . .
H1B H -0.1237 0.2036 0.5980 0.057 Uiso 1 1 calc R . .
O2A O -0.0192(8) -0.1293(7) 0.6077(6) 0.049(2) Uani 1 1 d . . .
O2B O -0.2511(9) -0.2488(7) 0.6686(6) 0.055(2) Uani 1 1 d . . .
O2C O -0.2319(9) -0.0701(7) 0.5485(6) 0.049(2) Uani 1 1 d . . .
S2 S -0.1825(3) -0.1323(3) 0.6284(2) 0.0422(8) Uani 1 1 d . . .
C22 C 0.3077(12) 0.0050(10) 0.6679(8) 0.042(3) Uani 1 1 d . . .
C23 C 0.2999(12) 0.0142(9) 0.7660(8) 0.041(3) Uani 1 1 d . . .
H23A H 0.2705 0.0934 0.7687 0.049 Uiso 1 1 calc R . .
H23B H 0.4037 0.0104 0.7714 0.049 Uiso 1 1 calc R . .
C24 C 0.2028(12) -0.0672(10) 0.8550(8) 0.040(3) Uani 1 1 d . . .
C25 C 0.2597(13) -0.1894(10) 0.8760(9) 0.054(4) Uani 1 1 d . . .
H25A H 0.3667 -0.1837 0.8711 0.081 Uiso 1 1 calc R . .
H25B H 0.2426 -0.2307 0.8315 0.081 Uiso 1 1 calc R . .
H25C H 0.2059 -0.2316 0.9389 0.081 Uiso 1 1 calc R . .
C26 C 0.4310(13) 0.0924(10) 0.5995(8) 0.050(3) Uani 1 1 d . . .
H26A H 0.4285 0.0950 0.5360 0.074 Uiso 1 1 calc R . .
H26B H 0.5285 0.0686 0.6076 0.074 Uiso 1 1 calc R . .
H26C H 0.4145 0.1693 0.6111 0.074 Uiso 1 1 calc R . .
C27 C 0.3326(12) -0.1163(9) 0.6492(9) 0.047(3) Uani 1 1 d . . .
H27A H 0.2444 -0.1682 0.6842 0.071 Uiso 1 1 calc R . .
H27B H 0.4201 -0.1470 0.6686 0.071 Uiso 1 1 calc R . .
H27C H 0.3490 -0.1105 0.5830 0.071 Uiso 1 1 calc R . .
C28 C 0.2021(15) -0.0105(12) 0.9336(9) 0.063(4) Uani 1 1 d . . .
H28A H 0.3048 0.0021 0.9360 0.094 Uiso 1 1 calc R . .
H28B H 0.1446 -0.0610 0.9923 0.094 Uiso 1 1 calc R . .
H28C H 0.1563 0.0639 0.9229 0.094 Uiso 1 1 calc R . .
C29 C 0.0393(12) -0.0785(10) 0.8517(9) 0.052(3) Uani 1 1 d . . .
H29A H -0.0243 -0.1119 0.9142 0.078 Uiso 1 1 calc R . .
H29B H 0.0316 -0.1289 0.8113 0.078 Uiso 1 1 calc R . .
H29C H 0.0068 -0.0019 0.8276 0.078 Uiso 1 1 calc R . .
N21 N 0.1669(9) 0.0421(7) 0.6427(7) 0.042(2) Uani 1 1 d . . .
H21A H 0.0961 -0.0176 0.6663 0.062 Uiso 1 1 calc R . .
H21B H 0.1852 0.0632 0.5800 0.062 Uiso 1 1 calc R . .
H21C H 0.1339 0.1033 0.6664 0.062 Uiso 1 1 calc R . .
C31 C 0.0347(12) 0.5646(9) 0.7110(9) 0.040(3) Uani 1 1 d . . .
C32 C 0.0365(12) 0.4448(10) 0.7408(9) 0.041(3) Uani 1 1 d . . .
C33 C -0.0064(12) 0.3861(11) 0.8343(10) 0.046(3) Uani 1 1 d . . .
H33 H -0.0027 0.3044 0.8516 0.055 Uiso 1 1 calc R . .
C34 C -0.0543(13) 0.4467(10) 0.9018(9) 0.048(3) Uani 1 1 d . . .
H34 H -0.0843 0.4082 0.9656 0.058 Uiso 1 1 calc R . .
C35 C -0.0566(12) 0.5679(10) 0.8720(9) 0.044(3) Uani 1 1 d . . .
H35 H -0.0897 0.6110 0.9171 0.052 Uiso 1 1 calc R . .
C36 C -0.0136(13) 0.6254(10) 0.7814(9) 0.046(3) Uani 1 1 d . . .
H36 H -0.0157 0.7073 0.7647 0.055 Uiso 1 1 calc R . .
N31 N 0.0720(10) 0.6237(8) 0.6198(7) 0.048(3) Uani 1 1 d . . .
H31A H 0.0990 0.5859 0.5762 0.057 Uiso 1 1 calc R . .
H31B H 0.0689 0.6995 0.6047 0.057 Uiso 1 1 calc R . .
O32A O 0.0942(9) 0.2440(6) 0.7069(6) 0.049(2) Uani 1 1 d . . .
O32B O 0.2238(9) 0.4145(7) 0.5908(6) 0.050(2) Uani 1 1 d . . .
O32C O -0.0388(8) 0.3702(7) 0.6140(6) 0.047(2) Uani 1 1 d . . .
S32 S 0.0835(3) 0.3604(3) 0.6567(2) 0.0452(8) Uani 1 1 d . . .
C42 C 0.5993(12) 0.4918(9) 0.6587(8) 0.040(3) Uani 1 1 d . . .
C43 C 0.6110(12) 0.4607(10) 0.7593(8) 0.047(3) Uani 1 1 d . . .
H43A H 0.6545 0.5306 0.7693 0.056 Uiso 1 1 calc R . .
H43B H 0.6855 0.4014 0.7629 0.056 Uiso 1 1 calc R . .
C44 C 0.4703(13) 0.4148(10) 0.8454(9) 0.048(3) Uani 1 1 d . . .
C45 C 0.5343(15) 0.3743(11) 0.9287(9) 0.063(4) Uani 1 1 d . . .
H45A H 0.5897 0.4395 0.9363 0.095 Uiso 1 1 calc R . .
H45B H 0.6017 0.3125 0.9185 0.095 Uiso 1 1 calc R . .
H45C H 0.4526 0.3452 0.9847 0.095 Uiso 1 1 calc R . .
C46 C 0.5779(13) 0.3906(10) 0.6198(10) 0.056(4) Uani 1 1 d . . .
H46A H 0.6034 0.4159 0.5521 0.083 Uiso 1 1 calc R . .
H46B H 0.4736 0.3603 0.6436 0.083 Uiso 1 1 calc R . .
H46C H 0.6430 0.3299 0.6383 0.083 Uiso 1 1 calc R . .
C47 C 0.4898(13) 0.5833(10) 0.6390(9) 0.049(3) Uani 1 1 d . . .
H47A H 0.5058 0.6112 0.5720 0.074 Uiso 1 1 calc R . .
H47B H 0.5056 0.6480 0.6651 0.074 Uiso 1 1 calc R . .
H47C H 0.3875 0.5495 0.6673 0.074 Uiso 1 1 calc R . .
C48 C 0.3786(13) 0.3137(11) 0.8360(9) 0.056(4) Uani 1 1 d . . .
H48A H 0.3050 0.2809 0.8952 0.084 Uiso 1 1 calc R . .
H48B H 0.4453 0.2540 0.8190 0.084 Uiso 1 1 calc R . .
H48C H 0.3270 0.3417 0.7880 0.084 Uiso 1 1 calc R . .
C49 C 0.3698(15) 0.5118(11) 0.8618(10) 0.063(4) Uani 1 1 d . . .
H49A H 0.3127 0.5282 0.8157 0.095 Uiso 1 1 calc R . .
H49B H 0.4306 0.5812 0.8566 0.095 Uiso 1 1 calc R . .
H49C H 0.3009 0.4887 0.9239 0.095 Uiso 1 1 calc R . .
N41 N 0.7527(10) 0.5490(8) 0.6039(7) 0.046(3) Uani 1 1 d . . .
H41A H 0.8240 0.4987 0.6139 0.069 Uiso 1 1 calc R . .
H41B H 0.7684 0.6137 0.6225 0.069 Uiso 1 1 calc R . .
H41C H 0.7575 0.5687 0.5426 0.069 Uiso 1 1 calc R . .

loop_
_atom_site_aniso_label
_atom_site_aniso_U_11
_atom_site_aniso_U_22
_atom_site_aniso_U_33
_atom_site_aniso_U_23
_atom_site_aniso_U_13
_atom_site_aniso_U_12
C1 0.043(7) 0.051(8) 0.062(9) -0.015(7) -0.035(7) 0.014(6)
C2 0.044(7) 0.030(7) 0.055(9) -0.003(6) -0.024(7) -0.004(5)
C3 0.045(7) 0.036(7) 0.065(9) -0.019(7) -0.037(7) 0.003(5)
C4 0.040(7) 0.047(8) 0.050(8) 0.008(6) -0.024(6) -0.016(6)
C5 0.036(7) 0.053(8) 0.053(9) -0.006(7) -0.025(7) 0.007(6)
C6 0.040(7) 0.042(7) 0.074(10) -0.028(7) -0.027(7) 0.008(6)
N1 0.062(7) 0.029(5) 0.062(8) -0.019(5) -0.026(6) 0.002(5)
O2A 0.044(5) 0.047(5) 0.063(6) -0.021(4) -0.018(4) 0.005(4)
O2B 0.048(5) 0.048(5) 0.078(7) -0.027(5) -0.024(5) -0.002(4)
O2C 0.048(5) 0.048(5) 0.059(6) -0.016(4) -0.029(5) 0.006(4)
S2 0.0394(17) 0.0407(18) 0.053(2) -0.0184(15) -0.0182(16) 0.0034(13)
C22 0.032(6) 0.052(7) 0.050(8) -0.012(6) -0.028(6) -0.001(5)
C23 0.033(6) 0.038(7) 0.066(9) -0.020(6) -0.032(6) 0.005(5)
C24 0.037(6) 0.041(7) 0.046(8) -0.005(6) -0.021(6) 0.001(5)
C25 0.047(8) 0.061(9) 0.048(8) 0.003(7) -0.016(7) -0.008(6)
C26 0.054(8) 0.055(8) 0.050(8) -0.018(6) -0.027(7) -0.004(6)
C27 0.028(6) 0.042(7) 0.080(10) -0.022(7) -0.023(7) 0.010(5)
C28 0.058(9) 0.087(11) 0.051(9) -0.026(8) -0.020(7) -0.004(8)
C29 0.043(7) 0.055(8) 0.055(9) -0.010(7) -0.012(7) -0.007(6)
N21 0.033(5) 0.038(6) 0.053(7) -0.007(5) -0.015(5) 0.000(4)
C31 0.037(6) 0.032(7) 0.053(8) -0.004(6) -0.023(6) 0.006(5)
C32 0.031(6) 0.047(7) 0.049(8) -0.014(6) -0.015(6) 0.004(5)
C33 0.026(6) 0.045(7) 0.071(10) -0.024(7) -0.013(6) 0.003(5)
C34 0.048(7) 0.044(8) 0.051(9) -0.004(7) -0.015(7) 0.007(6)
C35 0.031(6) 0.043(7) 0.055(9) -0.021(7) -0.001(6) -0.004(5)
C36 0.043(7) 0.037(7) 0.063(9) -0.015(7) -0.021(7) 0.002(5)
N31 0.058(7) 0.037(6) 0.057(7) -0.021(5) -0.023(6) 0.002(5)
O32A 0.062(5) 0.036(5) 0.056(6) -0.014(4) -0.024(5) 0.012(4)
O32B 0.054(5) 0.054(5) 0.050(5) -0.011(4) -0.028(5) -0.005(4)
O32C 0.042(5) 0.049(5) 0.057(6) -0.019(4) -0.022(4) 0.005(4)
S32 0.0419(18) 0.0415(18) 0.061(2) -0.0185(16) -0.0242(17) 0.0065(14)
C42 0.039(7) 0.034(6) 0.060(8) -0.016(6) -0.030(6) 0.001(5)
C43 0.040(7) 0.046(7) 0.059(9) -0.013(6) -0.023(7) 0.000(5)
C44 0.048(7) 0.034(7) 0.073(10) -0.017(6) -0.029(7) 0.009(5)
C45 0.065(9) 0.061(9) 0.062(10) -0.010(7) -0.019(8) -0.010(7)
C46 0.042(7) 0.047(8) 0.086(11) -0.013(7) -0.033(8) 0.000(6)
C47 0.046(7) 0.039(7) 0.071(9) -0.012(6) -0.029(7) 0.000(5)
C48 0.044(7) 0.060(9) 0.067(10) -0.014(7) -0.018(7) -0.003(6)
C49 0.057(8) 0.060(9) 0.071(10) -0.017(8) -0.014(8) 0.009(7)
N41 0.044(6) 0.045(6) 0.059(7) -0.011(5) -0.035(5) 0.003(5)

loop_
_atom_type_symbol
_atom_type_description
_atom_type_scat_dispersion_real
_atom_type_scat_dispersion_imag
_atom_type_scat_source
C C 0.0033 0.0016 'International Tables Vol C Tables 4.2.6.8 and 6.1.1.4'
H H 0.0000 0.0000 'International Tables Vol C Tables 4.2.6.8 and 6.1.1.4'
N N 0.0061 0.0033 'International Tables Vol C Tables 4.2.6.8 and 6.1.1.4'
O O 0.0106 0.0060 'International Tables Vol C Tables 4.2.6.8 and 6.1.1.4'
S S 0.1246 0.1234 'International Tables Vol C Tables 4.2.6.8 and 6.1.1.4'

loop_
_geom_angle_atom_site_label_1
_geom_angle_atom_site_label_2
_geom_angle_atom_site_label_3
_geom_angle
_geom_angle_site_symmetry_1
_geom_angle_site_symmetry_3
N1 C1 C2 123.2(12) . .
N1 C1 C6 119.8(11) . .
C2 C1 C6 116.9(12) . .
C3 C2 C1 121.9(12) . .
C3 C2 S2 118.2(9) . .
C1 C2 S2 119.6(10) . .
C2 C3 C4 119.1(11) . .
C2 C3 H3 120.4 . .
C4 C3 H3 120.4 . .
C5 C4 C3 119.4(12) . .
C5 C4 H4 120.3 . .
C3 C4 H4 120.3 . .
C6 C5 C4 121.8(13) . .
C6 C5 H5 119.1 . .
C4 C5 H5 119.1 . .
C5 C6 C1 120.6(12) . .
C5 C6 H6 119.7 . .
C1 C6 H6 119.7 . .
C1 N1 H1A 120.0 . .
C1 N1 H1B 120.0 . .
H1A N1 H1B 120.0 . .
O2B S2 O2C 113.7(5) . .
O2B S2 O2A 112.5(5) . .
O2C S2 O2A 111.7(5) . .
O2B S2 C2 105.2(5) . .
O2C S2 C2 106.4(5) . .
O2A S2 C2 106.8(5) . .
N21 C22 C23 110.8(10) . .
N21 C22 C26 104.9(9) . .
C23 C22 C26 108.5(9) . .
N21 C22 C27 106.1(8) . .
C23 C22 C27 116.3(9) . .
C26 C22 C27 109.7(10) . .
C22 C23 C24 124.8(9) . .
C22 C23 H23A 106.1 . .
C24 C23 H23A 106.1 . .
C22 C23 H23B 106.1 . .
C24 C23 H23B 106.1 . .
H23A C23 H23B 106.3 . .
C28 C24 C25 109.8(10) . .
C28 C24 C23 106.6(9) . .
C25 C24 C23 113.6(10) . .
C28 C24 C29 106.8(10) . .
C25 C24 C29 108.3(9) . .
C23 C24 C29 111.6(9) . .
C24 C25 H25A 109.5 . .
C24 C25 H25B 109.5 . .
H25A C25 H25B 109.5 . .
C24 C25 H25C 109.5 . .
H25A C25 H25C 109.5 . .
H25B C25 H25C 109.5 . .
C22 C26 H26A 109.5 . .
C22 C26 H26B 109.5 . .
H26A C26 H26B 109.5 . .
C22 C26 H26C 109.5 . .
H26A C26 H26C 109.5 . .
H26B C26 H26C 109.5 . .
C22 C27 H27A 109.5 . .
C22 C27 H27B 109.5 . .
H27A C27 H27B 109.5 . .
C22 C27 H27C 109.5 . .
H27A C27 H27C 109.5 . .
H27B C27 H27C 109.5 . .
C24 C28 H28A 109.5 . .
C24 C28 H28B 109.5 . .
H28A C28 H28B 109.5 . .
C24 C28 H28C 109.5 . .
H28A C28 H28C 109.5 . .
H28B C28 H28C 109.5 . .
C24 C29 H29A 109.5 . .
C24 C29 H29B 109.5 . .
H29A C29 H29B 109.5 . .
C24 C29 H29C 109.5 . .
H29A C29 H29C 109.5 . .
H29B C29 H29C 109.5 . .
C22 N21 H21A 109.5 . .
C22 N21 H21B 109.5 . .
H21A N21 H21B 109.5 . .
C22 N21 H21C 109.5 . .
H21A N21 H21C 109.5 . .
H21B N21 H21C 109.5 . .
N31 C31 C32 123.7(12) . .
N31 C31 C36 120.0(10) . .
C32 C31 C36 116.3(11) . .
C31 C32 C33 122.6(12) . .
C31 C32 S32 119.3(10) . .
C33 C32 S32 117.9(9) . .
C34 C33 C32 120.2(11) . .
C34 C33 H33 119.9 . .
C32 C33 H33 119.9 . .
C33 C34 C35 117.4(12) . .
C33 C34 H34 121.3 . .
C35 C34 H34 121.3 . .
C36 C35 C34 122.6(12) . .
C36 C35 H35 118.7 . .
C34 C35 H35 118.7 . .
C35 C36 C31 120.8(11) . .
C35 C36 H36 119.6 . .
C31 C36 H36 119.6 . .
C31 N31 H31A 120.0 . .
C31 N31 H31B 120.0 . .
H31A N31 H31B 120.0 . .
O32A S32 O32C 112.3(5) . .
O32A S32 O32B 114.3(5) . .
O32C S32 O32B 111.8(5) . .
O32A S32 C32 106.4(5) . .
O32C S32 C32 105.2(5) . .
O32B S32 C32 106.0(5) . .
C46 C42 C47 110.9(9) . .
C46 C42 N41 106.2(10) . .
C47 C42 N41 105.2(9) . .
C46 C42 C43 115.5(10) . .
C47 C42 C43 114.7(10) . .
N41 C42 C43 103.1(8) . .
C42 C43 C44 122.4(9) . .
C42 C43 H43A 106.7 . .
C44 C43 H43A 106.7 . .
C42 C43 H43B 106.7 . .
C44 C43 H43B 106.7 . .
H43A C43 H43B 106.6 . .
C49 C44 C45 108.4(11) . .
C49 C44 C48 109.3(10) . .
C45 C44 C48 109.3(10) . .
C49 C44 C43 110.6(10) . .
C45 C44 C43 105.3(9) . .
C48 C44 C43 113.7(11) . .
C44 C45 H45A 109.5 . .
C44 C45 H45B 109.5 . .
H45A C45 H45B 109.5 . .
C44 C45 H45C 109.5 . .
H45A C45 H45C 109.5 . .
H45B C45 H45C 109.5 . .
C42 C46 H46A 109.5 . .
C42 C46 H46B 109.5 . .
H46A C46 H46B 109.5 . .
C42 C46 H46C 109.5 . .
H46A C46 H46C 109.5 . .
H46B C46 H46C 109.5 . .
C42 C47 H47A 109.5 . .
C42 C47 H47B 109.5 . .
H47A C47 H47B 109.5 . .
C42 C47 H47C 109.5 . .
H47A C47 H47C 109.5 . .
H47B C47 H47C 109.5 . .
C44 C48 H48A 109.5 . .
C44 C48 H48B 109.5 . .
H48A C48 H48B 109.5 . .
C44 C48 H48C 109.5 . .
H48A C48 H48C 109.5 . .
H48B C48 H48C 109.5 . .
C44 C49 H49A 109.5 . .
C44 C49 H49B 109.5 . .
H49A C49 H49B 109.5 . .
C44 C49 H49C 109.5 . .
H49A C49 H49C 109.5 . .
H49B C49 H49C 109.5 . .
C42 N41 H41A 109.5 . .
C42 N41 H41B 109.5 . .
H41A N41 H41B 109.5 . .
C42 N41 H41C 109.5 . .
H41A N41 H41C 109.5 . .
H41B N41 H41C 109.5 . .

loop_
_geom_bond_atom_site_label_1
_geom_bond_atom_site_label_2
_geom_bond_distance
_geom_bond_site_symmetry_2
C1 N1 1.387(15) .
C1 C2 1.399(16) .
C1 C6 1.423(17) .
C2 C3 1.374(16) .
C2 S2 1.784(13) .
C3 C4 1.405(17) .
C3 H3 0.9500 .
C4 C5 1.368(15) .
C4 H4 0.9500 .
C5 C6 1.354(16) .
C5 H5 0.9500 .
C6 H6 0.9500 .
N1 H1A 0.8800 .
N1 H1B 0.8800 .
O2A S2 1.466(8) .
O2B S2 1.453(8) .
O2C S2 1.463(8) .
C22 N21 1.497(12) .
C22 C23 1.528(15) .
C22 C26 1.539(16) .
C22 C27 1.546(15) .
C23 C24 1.539(15) .
C23 H23A 0.9900 .
C23 H23B 0.9900 .
C24 C28 1.522(16) .
C24 C25 1.538(16) .
C24 C29 1.542(15) .
C25 H25A 0.9800 .
C25 H25B 0.9800 .
C25 H25C 0.9800 .
C26 H26A 0.9800 .
C26 H26B 0.9800 .
C26 H26C 0.9800 .
C27 H27A 0.9800 .
C27 H27B 0.9800 .
C27 H27C 0.9800 .
C28 H28A 0.9800 .
C28 H28B 0.9800 .
C28 H28C 0.9800 .
C29 H29A 0.9800 .
C29 H29B 0.9800 .
C29 H29C 0.9800 .
N21 H21A 0.9100 .
N21 H21B 0.9100 .
N21 H21C 0.9100 .
C31 N31 1.368(14) .
C31 C32 1.395(15) .
C31 C36 1.424(17) .
C32 C33 1.398(16) .
C32 S32 1.793(12) .
C33 C34 1.387(17) .
C33 H33 0.9500 .
C34 C35 1.410(15) .
C34 H34 0.9500 .
C35 C36 1.357(16) .
C35 H35 0.9500 .
C36 H36 0.9500 .
N31 H31A 0.8800 .
N31 H31B 0.8800 .
O32A S32 1.436(8) .
O32B S32 1.467(8) .
O32C S32 1.449(7) .
C42 C46 1.506(15) .
C42 C47 1.521(14) .
C42 N41 1.522(14) .
C42 C43 1.541(15) .
C43 C44 1.589(17) .
C43 H43A 0.9900 .
C43 H43B 0.9900 .
C44 C49 1.511(16) .
C44 C45 1.532(16) .
C44 C48 1.535(15) .
C45 H45A 0.9800 .
C45 H45B 0.9800 .
C45 H45C 0.9800 .
C46 H46A 0.9800 .
C46 H46B 0.9800 .
C46 H46C 0.9800 .
C47 H47A 0.9800 .
C47 H47B 0.9800 .
C47 H47C 0.9800 .
C48 H48A 0.9800 .
C48 H48B 0.9800 .
C48 H48C 0.9800 .
C49 H49A 0.9800 .
C49 H49B 0.9800 .
C49 H49C 0.9800 .
N41 H41A 0.9100 .
N41 H41B 0.9100 .
N41 H41C 0.9100 .

loop_
_geom_hbond_atom_site_label_D
_geom_hbond_atom_site_label_H
_geom_hbond_atom_site_label_A
_geom_hbond_distance_DH
_geom_hbond_distance_HA
_geom_hbond_distance_DA
_geom_hbond_angle_DHA
_geom_hbond_site_symmetry_A
N1 H1A O2C 0.88 2.34 2.934(12) 125.4 .
N1 H1B O32C 0.88 2.23 3.070(11) 159.2 .
N21 H21A O2A 0.91 2.20 2.918(11) 135.3 .
N21 H21C O32A 0.91 1.93 2.831(12) 171.2 .
N31 H31A O32B 0.88 2.34 2.931(13) 124.7 .
N1 H1A O2A 0.88 2.52 3.270(14) 143.9 2_556
N21 H21B O2C 0.91 1.90 2.793(13) 166.6 2_556
N31 H31B O2A 0.88 2.20 3.038(12) 158.2 1_565
N41 H41A O32C 0.91 1.99 2.880(12) 165.3 1_655
N41 H41B O2B 0.91 1.93 2.818(12) 165.8 1_665
N41 H41C O32B 0.91 1.98 2.884(12) 170.7 2_666
N41 H41C S32 0.91 2.96 3.798(10) 153.8 2_666
